data_7058273
loop_
_publ_author_name
'Liu, Jin-jian'
'Li, Jing'
'Zhao, Guo-zheng'

_publ_section_title
;
 Photochromism of supramolecular assemblies based on benzenecarboxylate
 donors and viologen acceptors
;
_journal_issue 17
_journal_name_full 'New Journal of Chemistry'
_journal_page_first 6607
_journal_paper_doi 10.1039/C9NJ00796B
_journal_volume 43
_journal_year 2019
_chemical_formula_moiety 'C10 H15 N, C5 H2 O4, C5 H3 O4, H2 O'
_chemical_formula_sum 'C20 H22 N O9'
_chemical_formula_weight 420.38
_space_group_crystal_system triclinic
_space_group_IT_number 2
_space_group_name_Hall '-P 1'
_space_group_name_H-M_alt 'P -1'
_symmetry_space_group_name_Hall '-P 1'
_symmetry_space_group_name_H-M 'P -1'
_atom_sites_solution_hydrogens mixed
_atom_sites_solution_primary iterative
_audit_creation_date 2019-03-25
_audit_creation_method
;
Olex2 1.2
(compiled 2018.05.29 svn.r3508 for OlexSys, GUI svn.r5506)
;
_audit_update_record
;
2019-03-25 deposited with the CCDC.    2019-03-27 downloaded from the CCDC.
;
_cell_angle_alpha 71.1010(10)
_cell_angle_beta 73.0030(10)
_cell_angle_gamma 62.3490(10)
_cell_formula_units_Z 2
_cell_length_a 9.0205(5)
_cell_length_b 9.4323(5)
_cell_length_c 13.8142(8)
_cell_measurement_reflns_used 9271
_cell_measurement_temperature 273(2)
_cell_measurement_theta_max 28.24
_cell_measurement_theta_min 2.59
_cell_volume 970.76(9)
_computing_cell_refinement 'SAINT v8.37A (Bruker, 2015)'
_computing_data_collection 'Bruker D8 venture'
_computing_data_reduction 'SAINT v8.37A (Bruker, 2015)'
_computing_molecular_graphics 'Olex2 (Dolomanov et al., 2009)'
_computing_publication_material 'Olex2 (Dolomanov et al., 2009)'
_computing_structure_refinement 'ShelXL (Sheldrick, 2015)'
_computing_structure_solution 'olex2.solve (Bourhis et al., 2015)'
_diffrn_ambient_temperature 273(2)
_diffrn_measured_fraction_theta_full 0.991
_diffrn_measured_fraction_theta_max 0.991
_diffrn_measurement_device_type 'CCD area detector'
_diffrn_measurement_method 'phi and omega scans'
_diffrn_radiation_type MoK\a
_diffrn_radiation_wavelength 0.71073
_diffrn_reflns_av_R_equivalents 0.0352
_diffrn_reflns_av_unetI/netI 0.0305
_diffrn_reflns_Laue_measured_fraction_full 0.991
_diffrn_reflns_Laue_measured_fraction_max 0.991
_diffrn_reflns_limit_h_max 11
_diffrn_reflns_limit_h_min -8
_diffrn_reflns_limit_k_max 11
_diffrn_reflns_limit_k_min -11
_diffrn_reflns_limit_l_max 17
_diffrn_reflns_limit_l_min -16
_diffrn_reflns_number 13079
_diffrn_reflns_point_group_measured_fraction_full 0.991
_diffrn_reflns_point_group_measured_fraction_max 0.991
_diffrn_reflns_theta_full 25.242
_diffrn_reflns_theta_max 26.000
_diffrn_reflns_theta_min 2.586
_exptl_absorpt_coefficient_mu 0.115
_exptl_absorpt_correction_T_max 0.9617
_exptl_absorpt_correction_T_min 0.9580
_exptl_absorpt_correction_type multi-scan
_exptl_absorpt_process_details sadabs
_exptl_crystal_colour colourless
_exptl_crystal_colour_primary colourless
_exptl_crystal_density_diffrn 1.438
_exptl_crystal_description block
_exptl_crystal_F_000 442
_exptl_crystal_size_max 0.38
_exptl_crystal_size_mid 0.37
_exptl_crystal_size_min 0.34
_refine_diff_density_max 0.263
_refine_diff_density_min -0.208
_refine_diff_density_rms 0.041
_refine_ls_extinction_method none
_refine_ls_goodness_of_fit_ref 1.030
_refine_ls_hydrogen_treatment constr
_refine_ls_matrix_type full
_refine_ls_number_parameters 278
_refine_ls_number_reflns 3784
_refine_ls_number_restraints 0
_refine_ls_restrained_S_all 1.030
_refine_ls_R_factor_all 0.0435
_refine_ls_R_factor_gt 0.0385
_refine_ls_shift/su_max 0.000
_refine_ls_shift/su_mean 0.000
_refine_ls_structure_factor_coef Fsqd
_refine_ls_weighting_details 'w=1/[\s^2^(Fo^2^)+(0.0494P)^2^+0.3297P] where P=(Fo^2^+2Fc^2^)/3'
_refine_ls_weighting_scheme calc
_refine_ls_wR_factor_gt 0.0996
_refine_ls_wR_factor_ref 0.1029
_reflns_Friedel_coverage 0.000
_reflns_number_gt 3371
_reflns_number_total 3784
_reflns_threshold_expression 'I > 2\s(I)'
_cod_data_source_file c9nj00796b2.cif
_cod_data_source_block a
_cod_depositor_comments 'Adding full bibliography for 7058273--7058276.cif.'
_cod_database_code 7058273
_shelx_shelxl_version_number 2014/7
_shelx_space_group_comment
;
The symmetry employed for this shelxl refinement is uniquely defined
by the following loop, which should always be used as a source of
symmetry information in preference to the above space-group names.
They are only intended as comments.
;
_shelx_estimated_absorpt_t_max 0.962
_shelx_estimated_absorpt_t_min 0.958
_olex2_refinement_description
;
1. Fixed Uiso
 At 1.2 times of:
  All C(H) groups, All C(H,H) groups
 At 1.5 times of:
  All C(H,H,H) groups, All O(H) groups, All O(H,H) groups
2.a Free rotating group:
 O9(H9A,H9B)
2.b Secondary CH2 refined with riding coordinates:
 C2(H2A,H2B), C3(H3A,H3B), C4(H4A,H4B), C5(H5A,H5B)
2.c Aromatic/amide H refined with riding coordinates:
 C6(H6), C7(H7), C8(H8), C9(H9), C14(H14), C17(H17)
2.d Idealised Me refined as rotating group:
 C1(H1A,H1B,H1C)
2.e Idealised tetrahedral OH refined as rotating group:
 O4(H4), O6(H6A), O8(H8A)
;
_olex2_submission_special_instructions 'No special instructions were received'

loop_
_space_group_symop_operation_xyz
'x, y, z'
'-x, -y, -z'

loop_
_atom_site_label
_atom_site_type_symbol
_atom_site_fract_x
_atom_site_fract_y
_atom_site_fract_z
_atom_site_U_iso_or_equiv
_atom_site_adp_type
_atom_site_occupancy
_atom_site_site_symmetry_order
_atom_site_calc_flag
_atom_site_refinement_flags_posn
N1 N 0.81907(15) 0.74908(15) 0.19118(9) 0.0331(3) Uani 1 1 d .
O1 O 0.19246(12) 0.74984(13) 0.73319(7) 0.0369(3) Uani 1 1 d .
O2 O 0.39098(12) 0.80827(14) 0.61454(8) 0.0404(3) Uani 1 1 d .
O3 O 0.42429(14) 0.96650(17) 0.36547(9) 0.0508(3) Uani 1 1 d .
O4 O 0.32854(12) 1.13945(13) 0.46911(9) 0.0375(3) Uani 1 1 d .
H4 H 0.4185 1.1489 0.4426 0.056 Uiso 1 1 calc GR
O5 O 0.20573(13) 0.28022(12) 0.17677(8) 0.0359(2) Uani 1 1 d .
O6 O 0.08247(13) 0.14186(14) 0.14998(8) 0.0399(3) Uani 1 1 d .
H6A H 0.0027 0.1917 0.1904 0.060 Uiso 1 1 calc GR
O7 O 0.25907(14) 0.44950(13) -0.04213(9) 0.0450(3) Uani 1 1 d .
O8 O 0.53809(13) 0.38553(12) -0.08100(9) 0.0425(3) Uani 1 1 d .
H8A H 0.5086 0.4836 -0.1083 0.064 Uiso 1 1 calc GR
O9 O 0.49547(14) 0.31922(13) 0.18244(8) 0.0386(3) Uani 1 1 d .
H9A H 0.5264 0.2917 0.2407 0.058 Uiso 1 1 d G
H9B H 0.4045 0.3071 0.1912 0.058 Uiso 1 1 d G
C1 C 0.7134(3) 0.3550(3) 0.65283(15) 0.0674(6) Uani 1 1 d .
H1A H 0.7002 0.2695 0.6378 0.101 Uiso 1 1 calc GR
H1B H 0.6036 0.4375 0.6720 0.101 Uiso 1 1 calc GR
H1C H 0.7759 0.3097 0.7091 0.101 Uiso 1 1 calc GR
C2 C 0.8091(2) 0.4315(2) 0.55749(13) 0.0486(4) Uani 1 1 d .
H2A H 0.8243 0.5158 0.5740 0.058 Uiso 1 1 calc R
H2B H 0.9209 0.3479 0.5398 0.058 Uiso 1 1 calc R
C3 C 0.7210(2) 0.5067(2) 0.46394(12) 0.0405(4) Uani 1 1 d .
H3A H 0.6091 0.5904 0.4811 0.049 Uiso 1 1 calc R
H3B H 0.7065 0.4226 0.4466 0.049 Uiso 1 1 calc R
C4 C 0.8205(2) 0.5828(2) 0.36996(12) 0.0424(4) Uani 1 1 d .
H4A H 0.8260 0.6735 0.3852 0.051 Uiso 1 1 calc R
H4B H 0.9357 0.5016 0.3567 0.051 Uiso 1 1 calc R
C5 C 0.7412(2) 0.6443(2) 0.27382(12) 0.0393(3) Uani 1 1 d .
H5A H 0.7583 0.5518 0.2490 0.047 Uiso 1 1 calc R
H5B H 0.6199 0.7074 0.2905 0.047 Uiso 1 1 calc R
C6 C 0.96105(19) 0.68167(18) 0.12570(12) 0.0378(3) Uani 1 1 d .
H6 H 1.0095 0.5689 0.1310 0.045 Uiso 1 1 calc R
C7 C 0.74924(19) 0.91130(19) 0.18556(12) 0.0401(4) Uani 1 1 d .
H7 H 0.6523 0.9564 0.2323 0.048 Uiso 1 1 calc R
C8 C 0.81882(19) 1.01122(18) 0.11190(12) 0.0382(4) Uani 1 1 d .
H8 H 0.7688 1.1234 0.1089 0.046 Uiso 1 1 calc R
C9 C 1.03521(18) 0.77707(18) 0.05131(11) 0.0355(3) Uani 1 1 d .
H9 H 1.1342 0.7284 0.0070 0.043 Uiso 1 1 calc R
C10 C 0.96396(16) 0.94603(16) 0.04137(10) 0.0278(3) Uani 1 1 d .
C11 C 0.24307(15) 0.81942(15) 0.64397(10) 0.0243(3) Uani 1 1 d .
C12 C 0.11940(15) 0.91500(15) 0.56839(10) 0.0226(3) Uani 1 1 d .
C13 C 0.15481(15) 1.01346(15) 0.47245(10) 0.0226(3) Uani 1 1 d .
C14 C 0.03625(15) 1.09677(15) 0.40631(10) 0.0244(3) Uani 1 1 d .
H14 H 0.0615 1.1626 0.3430 0.029 Uiso 1 1 calc R
C15 C 0.31923(15) 1.03365(16) 0.43150(10) 0.0258(3) Uani 1 1 d .
C16 C 0.20612(16) 0.18527(16) 0.13449(10) 0.0267(3) Uani 1 1 d .
C17 C 0.40446(16) -0.07246(16) 0.07741(10) 0.0278(3) Uani 1 1 d .
H17 H 0.3398 -0.1216 0.1297 0.033 Uiso 1 1 calc R
C18 C 0.35693(16) 0.09482(16) 0.06149(10) 0.0254(3) Uani 1 1 d .
C19 C 0.45394(16) 0.16879(16) -0.01747(10) 0.0256(3) Uani 1 1 d .
C20 C 0.40401(17) 0.35095(16) -0.04656(10) 0.0286(3) Uani 1 1 d .

loop_
_atom_site_aniso_label
_atom_site_aniso_U_11
_atom_site_aniso_U_22
_atom_site_aniso_U_33
_atom_site_aniso_U_23
_atom_site_aniso_U_13
_atom_site_aniso_U_12
N1 0.0316(6) 0.0356(6) 0.0318(6) -0.0086(5) -0.0003(5) -0.0157(5)
O1 0.0233(5) 0.0516(6) 0.0250(5) 0.0005(4) -0.0017(4) -0.0138(4)
O2 0.0228(5) 0.0510(6) 0.0446(6) 0.0041(5) -0.0063(4) -0.0221(5)
O3 0.0309(6) 0.0831(9) 0.0518(7) -0.0385(7) 0.0193(5) -0.0343(6)
O4 0.0245(5) 0.0448(6) 0.0518(6) -0.0183(5) 0.0061(4) -0.0235(4)
O5 0.0348(5) 0.0377(5) 0.0380(6) -0.0176(4) 0.0073(4) -0.0190(4)
O6 0.0270(5) 0.0609(7) 0.0405(6) -0.0278(5) 0.0101(4) -0.0235(5)
O7 0.0351(6) 0.0292(5) 0.0555(7) -0.0046(5) 0.0021(5) -0.0095(5)
O8 0.0371(6) 0.0299(5) 0.0581(7) -0.0068(5) 0.0017(5) -0.0193(5)
O9 0.0400(6) 0.0369(6) 0.0419(6) -0.0028(5) -0.0106(5) -0.0197(5)
C1 0.0980(17) 0.0687(13) 0.0410(10) -0.0059(9) -0.0002(10) -0.0494(13)
C2 0.0598(11) 0.0498(10) 0.0387(9) -0.0080(7) -0.0045(8) -0.0277(8)
C3 0.0460(9) 0.0403(8) 0.0375(8) -0.0103(7) 0.0014(7) -0.0233(7)
C4 0.0435(9) 0.0492(9) 0.0369(8) -0.0083(7) -0.0007(7) -0.0253(7)
C5 0.0414(8) 0.0418(8) 0.0378(8) -0.0072(6) -0.0002(6) -0.0244(7)
C6 0.0370(8) 0.0289(7) 0.0381(8) -0.0096(6) -0.0005(6) -0.0077(6)
C7 0.0332(8) 0.0383(8) 0.0418(8) -0.0166(7) 0.0119(6) -0.0145(6)
C8 0.0330(7) 0.0306(7) 0.0443(8) -0.0165(6) 0.0108(6) -0.0123(6)
C9 0.0289(7) 0.0321(7) 0.0337(7) -0.0117(6) 0.0036(6) -0.0052(6)
C10 0.0228(6) 0.0314(7) 0.0277(7) -0.0115(6) -0.0008(5) -0.0086(5)
C11 0.0187(6) 0.0274(6) 0.0275(6) -0.0079(5) -0.0003(5) -0.0110(5)
C12 0.0179(6) 0.0272(6) 0.0236(6) -0.0077(5) 0.0011(4) -0.0112(5)
C13 0.0170(6) 0.0284(6) 0.0244(6) -0.0086(5) 0.0024(5) -0.0127(5)
C14 0.0206(6) 0.0304(7) 0.0225(6) -0.0041(5) 0.0012(5) -0.0146(5)
C15 0.0180(6) 0.0343(7) 0.0245(6) -0.0039(5) -0.0002(5) -0.0138(5)
C16 0.0237(6) 0.0294(7) 0.0232(6) -0.0044(5) 0.0008(5) -0.0115(5)
C17 0.0265(6) 0.0298(7) 0.0251(6) -0.0045(5) 0.0038(5) -0.0156(5)
C18 0.0227(6) 0.0284(6) 0.0234(6) -0.0066(5) 0.0013(5) -0.0116(5)
C19 0.0250(6) 0.0268(6) 0.0240(6) -0.0051(5) 0.0000(5) -0.0124(5)
C20 0.0329(7) 0.0280(7) 0.0229(6) -0.0054(5) 0.0022(5) -0.0150(6)

loop_
_atom_type_symbol
_atom_type_description
_atom_type_scat_dispersion_real
_atom_type_scat_dispersion_imag
_atom_type_scat_source
C C 0.0033 0.0016 'International Tables Vol C Tables 4.2.6.8 and 6.1.1.4'
H H 0.0000 0.0000 'International Tables Vol C Tables 4.2.6.8 and 6.1.1.4'
N N 0.0061 0.0033 'International Tables Vol C Tables 4.2.6.8 and 6.1.1.4'
O O 0.0106 0.0060 'International Tables Vol C Tables 4.2.6.8 and 6.1.1.4'

loop_
_geom_angle_atom_site_label_1
_geom_angle_atom_site_label_2
_geom_angle_atom_site_label_3
_geom_angle
_geom_angle_site_symmetry_1
_geom_angle_site_symmetry_3
C6 N1 C5 120.56(12) . .
C7 N1 C5 119.09(12) . .
C7 N1 C6 120.30(12) . .
C15 O4 H4 109.5 . .
C16 O6 H6A 109.5 . .
C20 O8 H8A 109.5 . .
H9A O9 H9B 109.5 . .
H1A C1 H1B 109.5 . .
H1A C1 H1C 109.5 . .
H1B C1 H1C 109.5 . .
C2 C1 H1A 109.5 . .
C2 C1 H1B 109.5 . .
C2 C1 H1C 109.5 . .
C1 C2 H2A 108.8 . .
C1 C2 H2B 108.8 . .
H2A C2 H2B 107.7 . .
C3 C2 C1 113.68(17) . .
C3 C2 H2A 108.8 . .
C3 C2 H2B 108.8 . .
C2 C3 H3A 109.2 . .
C2 C3 H3B 109.2 . .
C2 C3 C4 112.12(14) . .
H3A C3 H3B 107.9 . .
C4 C3 H3A 109.2 . .
C4 C3 H3B 109.2 . .
C3 C4 H4A 109.2 . .
C3 C4 H4B 109.2 . .
H4A C4 H4B 107.9 . .
C5 C4 C3 112.25(13) . .
C5 C4 H4A 109.2 . .
C5 C4 H4B 109.2 . .
N1 C5 C4 110.11(12) . .
N1 C5 H5A 109.6 . .
N1 C5 H5B 109.6 . .
C4 C5 H5A 109.6 . .
C4 C5 H5B 109.6 . .
H5A C5 H5B 108.2 . .
N1 C6 H6 119.6 . .
N1 C6 C9 120.72(13) . .
C9 C6 H6 119.6 . .
N1 C7 H7 119.6 . .
N1 C7 C8 120.83(13) . .
C8 C7 H7 119.6 . .
C7 C8 H8 119.8 . .
C7 C8 C10 120.43(13) . .
C10 C8 H8 119.8 . .
C6 C9 H9 119.7 . .
C6 C9 C10 120.59(13) . .
C10 C9 H9 119.7 . .
C8 C10 C10 120.82(15) . 2_775
C9 C10 C8 117.10(13) . .
C9 C10 C10 122.07(14) . 2_775
O1 C11 C12 118.28(11) . .
O2 C11 O1 122.84(12) . .
O2 C11 C12 118.83(11) . .
C13 C12 C11 123.03(11) . .
C14 C12 C11 119.16(11) 2_576 .
C14 C12 C13 117.79(12) 2_576 .
C12 C13 C15 124.48(11) . .
C14 C13 C12 120.11(11) . .
C14 C13 C15 115.38(11) . .
C12 C14 H14 119.0 2_576 .
C13 C14 C12 122.09(11) . 2_576
C13 C14 H14 119.0 . .
O3 C15 O4 124.58(12) . .
O3 C15 C13 121.99(12) . .
O4 C15 C13 113.23(11) . .
O5 C16 O6 125.07(12) . .
O5 C16 C18 123.49(12) . .
O6 C16 C18 111.34(11) . .
C18 C17 H17 119.0 . .
C18 C17 C19 121.91(12) . 2_655
C19 C17 H17 119.0 2_655 .
C17 C18 C16 117.24(11) . .
C17 C18 C19 118.99(12) . .
C19 C18 C16 123.71(11) . .
C17 C19 C18 119.10(12) 2_655 .
C17 C19 C20 117.94(11) 2_655 .
C18 C19 C20 122.77(11) . .
O7 C20 O8 125.58(13) . .
O7 C20 C19 123.06(12) . .
O8 C20 C19 111.29(11) . .

loop_
_geom_bond_atom_site_label_1
_geom_bond_atom_site_label_2
_geom_bond_distance
_geom_bond_site_symmetry_2
N1 C5 1.4894(18) .
N1 C6 1.3425(18) .
N1 C7 1.3421(19) .
O1 C11 1.2583(16) .
O2 C11 1.2397(15) .
O3 C15 1.2013(17) .
O4 H4 0.8200 .
O4 C15 1.3084(17) .
O5 C16 1.2158(17) .
O6 H6A 0.8200 .
O6 C16 1.2981(16) .
O7 C20 1.1997(17) .
O8 H8A 0.8200 .
O8 C20 1.3134(17) .
O9 H9A 0.8499 .
O9 H9B 0.8499 .
C1 H1A 0.9600 .
C1 H1B 0.9600 .
C1 H1C 0.9600 .
C1 C2 1.516(2) .
C2 H2A 0.9700 .
C2 H2B 0.9700 .
C2 C3 1.513(2) .
C3 H3A 0.9700 .
C3 H3B 0.9700 .
C3 C4 1.523(2) .
C4 H4A 0.9700 .
C4 H4B 0.9700 .
C4 C5 1.511(2) .
C5 H5A 0.9700 .
C5 H5B 0.9700 .
C6 H6 0.9300 .
C6 C9 1.368(2) .
C7 H7 0.9300 .
C7 C8 1.368(2) .
C8 H8 0.9300 .
C8 C10 1.3916(18) .
C9 H9 0.9300 .
C9 C10 1.390(2) .
C10 C10 1.480(3) 2_775
C11 C12 1.5116(18) .
C12 C13 1.3969(17) .
C12 C14 1.3923(17) 2_576
C13 C14 1.3865(18) .
C13 C15 1.5026(16) .
C14 C12 1.3923(17) 2_576
C14 H14 0.9300 .
C16 C18 1.5078(17) .
C17 H17 0.9300 .
C17 C18 1.3872(19) .
C17 C19 1.3908(18) 2_655
C18 C19 1.3992(17) .
C19 C17 1.3908(18) 2_655
C19 C20 1.5022(18) .
